data_4070253
loop_
_publ_author_name
'Alvarez, M. Angeles'
'Garc\'ia, M. Esther'
'Mart\'inez, M. Eugenia'
'Ramos, Alberto'
'Ruiz, Miguel A.'

_publ_section_title
;
 Migration and Insertion Processes in the Reactions of the
 Hydrocarbyl-Bridged Unsaturated Complexes
 [Mo2(\h5-C5H5)2(\m-R)(\m-PCy2)(CO)2] (R = Me, CH2Ph, Ph) with CO and NO
;
_journal_issue 21
_journal_name_full Organometallics
_journal_page_first 6293
_journal_paper_doi 10.1021/om9006856
_journal_volume 28
_journal_year 2009
_chemical_compound_source 'synthesis as described'
_chemical_formula_moiety 'C30 H39 Mo2 N2 O3 P1'
_chemical_formula_sum 'C30 H39 Mo2 N2 O3 P'
_chemical_formula_weight 698.48
_chemical_name_systematic
;
 ?
;
_space_group_IT_number 14
_symmetry_cell_setting monoclinic
_symmetry_Int_Tables_number 14
_symmetry_space_group_name_Hall '-P 2ybc'
_symmetry_space_group_name_H-M 'P 1 21/c 1'
_atom_sites_solution_hydrogens geom
_atom_sites_solution_primary direct
_atom_sites_solution_secondary difmap
_audit_conform_dict_location ftp://ftp.iucr.org/pub/cif_core.dic
_audit_conform_dict_name cif_core.dic
_audit_conform_dict_version 2.3
_audit_creation_method 'WinGX routine CIF_UPDATE'
_cell_angle_alpha 90
_cell_angle_beta 105.342(2)
_cell_angle_gamma 90
_cell_formula_units_Z 4
_cell_length_a 9.10550(10)
_cell_length_b 33.0473(3)
_cell_length_c 9.75290(10)
_cell_measurement_reflns_used 9122
_cell_measurement_temperature 100(2)
_cell_measurement_theta_max 73.6267
_cell_measurement_theta_min 4.0112
_cell_measurement_wavelength 0.71073
_cell_volume 2830.18(6)
_computing_cell_refinement
;
CrysAlis RED, Oxford Diffraction Ltd.,
Version 1.171.31.7 (release 18-10-2006 CrysAlis171 .NET)
(compiled Oct 18 2006,16:28:17)
;
_computing_data_collection
;
CrysAlis CCD, Oxford Diffraction Ltd.,
Version 1.171.31.7 (release 18-10-2006 CrysAlis171 .NET)
(compiled Oct 18 2006,16:28:17)
;
_computing_data_reduction
;
CrysAlis RED, Oxford Diffraction Ltd.,
Version 1.171.31.7 (release 18-10-2006 CrysAlis171 .NET)
(compiled Oct 18 2006,16:28:17)
;
_computing_molecular_graphics 'Ortep-3 for Windows (Farrugia, 1997)'
_computing_publication_material 'WinGX publication routines (Farrugia, 1999)'
_computing_structure_refinement 'SHELXL-97 (Sheldrick, 1997)'
_computing_structure_solution 'SHELXS-97 (Sheldrick, 1997)'
_diffrn_ambient_temperature 100(2)
_diffrn_detector_area_resol_mean 8.2640
_diffrn_measured_fraction_theta_full 0.975
_diffrn_measured_fraction_theta_max 0.935
_diffrn_measurement_device_type 'ONYX CCD'
_diffrn_measurement_method CCD
_diffrn_radiation_monochromator graphite
_diffrn_radiation_probe x-ray
_diffrn_radiation_source 'Nova (Cu) X-ray Source'
_diffrn_radiation_type CuK\a
_diffrn_radiation_wavelength 1.54184
_diffrn_reflns_av_R_equivalents 0.0355
_diffrn_reflns_av_unetI/netI 0.0314
_diffrn_reflns_limit_h_max 11
_diffrn_reflns_limit_h_min -10
_diffrn_reflns_limit_k_max 40
_diffrn_reflns_limit_k_min -39
_diffrn_reflns_limit_l_max 11
_diffrn_reflns_limit_l_min -10
_diffrn_reflns_number 15257
_diffrn_reflns_theta_full 70
_diffrn_reflns_theta_max 73.91
_diffrn_reflns_theta_min 4.89
_exptl_absorpt_coefficient_mu 8.065
_exptl_absorpt_correction_T_max 0.85
_exptl_absorpt_correction_T_min 0.34935
_exptl_absorpt_correction_type multi-scan
_exptl_absorpt_process_details
;
CrysAlis RED, Oxford Diffraction Ltd.,
Version 1.171.32.5 (release 08-05-2007 CrysAlis171 .NET)
(compiled May  8 2007,13:10:02)
Empirical absorption correction using spherical harmonics,
 implemented in SCALE3 ABSPACK scaling algorithm.
;
_exptl_crystal_colour orange
_exptl_crystal_density_diffrn 1.639
_exptl_crystal_density_method 'not measured'
_exptl_crystal_description plate
_exptl_crystal_F_000 1424
_exptl_crystal_size_max 0.14
_exptl_crystal_size_mid 0.08
_exptl_crystal_size_min 0.02
_refine_diff_density_max 0.732
_refine_diff_density_min -1.185
_refine_diff_density_rms 0.106
_refine_ls_extinction_method none
_refine_ls_goodness_of_fit_ref 0.999
_refine_ls_hydrogen_treatment constr
_refine_ls_matrix_type full
_refine_ls_number_parameters 343
_refine_ls_number_reflns 5368
_refine_ls_number_restraints 0
_refine_ls_restrained_S_all 0.999
_refine_ls_R_factor_all 0.0422
_refine_ls_R_factor_gt 0.0332
_refine_ls_shift/su_max 0.001
_refine_ls_shift/su_mean 0
_refine_ls_structure_factor_coef Fsqd
_refine_ls_weighting_details 'calc w=1/[\s^2^(Fo^2^)+(0.0628P)^2^+0.0000P] where P=(Fo^2^+2Fc^2^)/3'
_refine_ls_weighting_scheme calc
_refine_ls_wR_factor_gt 0.084
_refine_ls_wR_factor_ref 0.0882
_reflns_number_gt 4464
_reflns_number_total 5368
_reflns_threshold_expression >2sigma(I)
_cod_data_source_file om9006856_si_001.cif
_cod_data_source_block compound6b
_cod_original_cell_volume 2830.18(5)
_cod_database_code 4070253

loop_
_symmetry_equiv_pos_as_xyz
'x, y, z'
'-x, y+1/2, -z+1/2'
'-x, -y, -z'
'x, -y-1/2, z-1/2'

loop_
_atom_site_label
_atom_site_type_symbol
_atom_site_fract_x
_atom_site_fract_y
_atom_site_fract_z
_atom_site_U_iso_or_equiv
_atom_site_adp_type
_atom_site_occupancy
_atom_site_symmetry_multiplicity
_atom_site_calc_flag
_atom_site_refinement_flags
Mo1 Mo 0.36492(3) 0.114729(7) 0.38662(3) 0.02236(9) Uani 1 1 d .
Mo2 Mo 0.54989(3) 0.061086(7) 0.23178(3) 0.02336(9) Uani 1 1 d .
P1 P 0.36909(9) 0.11847(2) 0.14170(9) 0.02263(18) Uani 1 1 d .
N1 N 0.4159(3) 0.02206(8) 0.2425(3) 0.0260(6) Uani 1 1 d .
N2 N 0.5178(3) 0.14859(8) 0.4563(3) 0.0275(6) Uani 1 1 d .
O1 O 0.3391(3) -0.00653(7) 0.2535(3) 0.0325(6) Uani 1 1 d .
O2 O 0.6214(3) 0.16813(7) 0.5277(3) 0.0332(6) Uani 1 1 d .
O3 O 0.4544(4) 0.04489(8) -0.0948(3) 0.0400(7) Uani 1 1 d .
C1 C 0.4897(4) 0.05245(10) 0.0238(4) 0.0312(8) Uani 1 1 d .
C2 C 0.1608(4) 0.09354(10) 0.4814(4) 0.0284(7) Uani 1 1 d .
H2 H 0.0632 0.104 0.4466 0.034 Uiso 1 1 calc R
C3 C 0.2166(4) 0.05856(10) 0.4330(4) 0.0287(7) Uani 1 1 d .
H3 H 0.1632 0.0418 0.3602 0.034 Uiso 1 1 calc R
C4 C 0.3685(4) 0.05318(10) 0.5139(4) 0.0284(7) Uani 1 1 d .
H4 H 0.4332 0.0323 0.5035 0.034 Uiso 1 1 calc R
C5 C 0.4051(4) 0.08485(10) 0.6131(4) 0.0307(8) Uani 1 1 d .
H5 H 0.4976 0.0884 0.6809 0.037 Uiso 1 1 calc R
C6 C 0.2764(4) 0.11031(10) 0.5914(4) 0.0291(7) Uani 1 1 d .
H6 H 0.2695 0.1339 0.6412 0.035 Uiso 1 1 calc R
C7 C 0.7752(4) 0.02432(10) 0.3310(4) 0.0319(8) Uani 1 1 d .
H7 H 0.7734 -0.0038 0.3335 0.038 Uiso 1 1 calc R
C8 C 0.7535(4) 0.05058(10) 0.4388(4) 0.0277(7) Uani 1 1 d .
H8 H 0.7347 0.0426 0.5241 0.033 Uiso 1 1 calc R
C9 C 0.7651(4) 0.09079(11) 0.3948(4) 0.0321(8) Uani 1 1 d .
H9 H 0.7555 0.114 0.4457 0.039 Uiso 1 1 calc R
C10 C 0.7941(4) 0.08953(10) 0.2594(4) 0.0298(7) Uani 1 1 d .
H10 H 0.807 0.1119 0.2059 0.036 Uiso 1 1 calc R
C11 C 0.8003(4) 0.04822(11) 0.2187(4) 0.0311(8) Uani 1 1 d .
H11 H 0.8175 0.0388 0.1344 0.037 Uiso 1 1 calc R
C12 C 0.1944(4) 0.16575(10) 0.3158(4) 0.0278(7) Uani 1 1 d .
H12A H 0.2346 0.1843 0.2577 0.033 Uiso 1 1 calc R
H12B H 0.1011 0.1544 0.256 0.033 Uiso 1 1 calc R
C13 C 0.1564(4) 0.18910(9) 0.4317(4) 0.0290(7) Uani 1 1 d .
C14 C 0.0109(4) 0.18771(9) 0.4552(4) 0.0292(7) Uani 1 1 d .
H14 H -0.0644 0.1722 0.3951 0.035 Uiso 1 1 calc R
C15 C -0.0234(4) 0.20866(10) 0.5643(5) 0.0345(8) Uani 1 1 d .
H15 H -0.1204 0.2067 0.578 0.041 Uiso 1 1 calc R
C16 C 0.0852(5) 0.23266(11) 0.6542(5) 0.0390(9) Uani 1 1 d .
H16 H 0.0626 0.2467 0.7287 0.047 Uiso 1 1 calc R
C17 C 0.2296(5) 0.23528(11) 0.6301(5) 0.0405(10) Uani 1 1 d .
H17 H 0.3029 0.2519 0.6879 0.049 Uiso 1 1 calc R
C18 C 0.2649(4) 0.21373(10) 0.5225(5) 0.0356(9) Uani 1 1 d .
H18 H 0.3623 0.2156 0.5099 0.043 Uiso 1 1 calc R
C19 C 0.2022(4) 0.10559(10) -0.0110(4) 0.0267(7) Uani 1 1 d .
H19 H 0.2426 0.0974 -0.0905 0.032 Uiso 1 1 calc R
C20 C 0.1135(4) 0.06949(10) 0.0245(4) 0.0308(8) Uani 1 1 d .
H20A H 0.1821 0.0467 0.0529 0.037 Uiso 1 1 calc R
H20B H 0.073 0.0765 0.104 0.037 Uiso 1 1 calc R
C21 C -0.0169(4) 0.05723(11) -0.1018(4) 0.0353(8) Uani 1 1 d .
H21A H 0.0241 0.048 -0.1785 0.042 Uiso 1 1 calc R
H21B H -0.0725 0.035 -0.0744 0.042 Uiso 1 1 calc R
C22 C -0.1250(4) 0.09217(11) -0.1538(4) 0.0332(8) Uani 1 1 d .
H22A H -0.1754 0.0994 -0.0812 0.04 Uiso 1 1 calc R
H22B H -0.2025 0.084 -0.2383 0.04 Uiso 1 1 calc R
C23 C -0.0384(4) 0.12903(11) -0.1884(4) 0.0331(8) Uani 1 1 d .
H23A H 0.001 0.1227 -0.2692 0.04 Uiso 1 1 calc R
H23B H -0.1083 0.1516 -0.2149 0.04 Uiso 1 1 calc R
C24 C 0.0937(4) 0.14149(10) -0.0626(4) 0.0320(8) Uani 1 1 d .
H24A H 0.0539 0.151 0.0146 0.038 Uiso 1 1 calc R
H24B H 0.1495 0.1636 -0.091 0.038 Uiso 1 1 calc R
C25 C 0.4558(4) 0.16259(9) 0.0716(4) 0.0259(7) Uani 1 1 d .
H25 H 0.3734 0.182 0.0352 0.031 Uiso 1 1 calc R
C26 C 0.5766(4) 0.18472(10) 0.1852(4) 0.0291(7) Uani 1 1 d .
H26A H 0.655 0.1657 0.2317 0.035 Uiso 1 1 calc R
H26B H 0.5303 0.1954 0.2564 0.035 Uiso 1 1 calc R
C27 C 0.6504(4) 0.21975(10) 0.1222(4) 0.0318(8) Uani 1 1 d .
H27A H 0.5757 0.241 0.09 0.038 Uiso 1 1 calc R
H27B H 0.7338 0.231 0.1959 0.038 Uiso 1 1 calc R
C28 C 0.7099(5) 0.20592(11) -0.0011(5) 0.0365(8) Uani 1 1 d .
H28A H 0.7926 0.1869 0.0329 0.044 Uiso 1 1 calc R
H28B H 0.7496 0.229 -0.0413 0.044 Uiso 1 1 calc R
C29 C 0.5844(5) 0.18588(12) -0.1159(4) 0.0368(9) Uani 1 1 d .
H29A H 0.626 0.1765 -0.192 0.044 Uiso 1 1 calc R
H29B H 0.5055 0.2056 -0.1553 0.044 Uiso 1 1 calc R
C30 C 0.5151(4) 0.15011(11) -0.0550(4) 0.0315(8) Uani 1 1 d .
H30A H 0.432 0.1389 -0.1288 0.038 Uiso 1 1 calc R
H30B H 0.5917 0.1292 -0.0252 0.038 Uiso 1 1 calc R

loop_
_atom_site_aniso_label
_atom_site_aniso_U_11
_atom_site_aniso_U_22
_atom_site_aniso_U_33
_atom_site_aniso_U_23
_atom_site_aniso_U_13
_atom_site_aniso_U_12
Mo1 0.01892(14) 0.02194(13) 0.02518(16) -0.00066(9) 0.00402(11) -0.00072(9)
Mo2 0.01948(15) 0.02164(13) 0.02762(16) -0.00104(9) 0.00385(11) 0.00025(9)
P1 0.0194(4) 0.0214(3) 0.0255(4) -0.0014(3) 0.0032(3) -0.0012(3)
N1 0.0235(15) 0.0243(13) 0.0278(16) -0.0020(10) 0.0028(12) 0.0039(11)
N2 0.0237(15) 0.0274(13) 0.0324(17) -0.0040(11) 0.0089(13) -0.0038(11)
O1 0.0280(13) 0.0257(11) 0.0417(16) 0.0010(10) 0.0052(12) -0.0051(10)
O2 0.0276(13) 0.0373(12) 0.0325(14) -0.0100(10) 0.0041(11) -0.0102(11)
O3 0.0546(18) 0.0325(12) 0.0316(16) -0.0062(11) 0.0087(13) 0.0072(12)
C1 0.034(2) 0.0211(14) 0.040(2) -0.0017(14) 0.0124(17) 0.0076(14)
C2 0.0205(16) 0.0326(16) 0.0325(19) 0.0056(14) 0.0079(15) -0.0016(13)
C3 0.0273(18) 0.0283(15) 0.0290(19) 0.0020(13) 0.0048(15) -0.0030(13)
C4 0.0292(18) 0.0284(15) 0.0282(19) 0.0068(13) 0.0087(15) 0.0033(14)
C5 0.0241(18) 0.0350(17) 0.030(2) 0.0039(14) 0.0022(15) -0.0001(14)
C6 0.0300(19) 0.0319(16) 0.0283(19) 0.0041(13) 0.0125(15) 0.0010(14)
C7 0.0263(18) 0.0293(16) 0.041(2) 0.0068(14) 0.0094(16) 0.0052(14)
C8 0.0160(16) 0.0372(17) 0.0270(18) 0.0014(14) 0.0003(14) -0.0022(13)
C9 0.0192(17) 0.0368(17) 0.035(2) -0.0054(15) -0.0020(15) 0.0014(14)
C10 0.0183(16) 0.0322(16) 0.037(2) 0.0033(14) 0.0033(15) -0.0018(13)
C11 0.0175(17) 0.0354(17) 0.039(2) -0.0003(15) 0.0053(15) 0.0015(13)
C12 0.0242(17) 0.0275(15) 0.0309(19) 0.0008(13) 0.0057(15) -0.0003(13)
C13 0.0276(18) 0.0220(14) 0.036(2) 0.0037(13) 0.0052(16) 0.0041(13)
C14 0.0250(18) 0.0238(14) 0.036(2) 0.0032(13) 0.0040(16) -0.0016(13)
C15 0.0267(19) 0.0273(15) 0.052(2) 0.0032(15) 0.0141(17) 0.0053(14)
C16 0.040(2) 0.0308(17) 0.045(2) -0.0059(16) 0.0096(19) 0.0104(16)
C17 0.030(2) 0.0319(17) 0.052(3) -0.0168(17) -0.0019(18) 0.0019(15)
C18 0.0254(18) 0.0281(16) 0.051(3) -0.0045(15) 0.0070(17) -0.0011(14)
C19 0.0218(17) 0.0281(14) 0.0281(18) -0.0031(13) 0.0029(14) -0.0013(13)
C20 0.0247(18) 0.0274(15) 0.038(2) 0.0018(14) 0.0049(16) -0.0027(14)
C21 0.0248(19) 0.0388(18) 0.040(2) -0.0046(16) 0.0055(17) -0.0079(15)
C22 0.0212(18) 0.0429(19) 0.034(2) -0.0040(15) 0.0047(15) -0.0059(15)
C23 0.0213(18) 0.0400(18) 0.033(2) 0.0017(15) -0.0025(16) 0.0001(14)
C24 0.0242(18) 0.0292(16) 0.037(2) 0.0019(14) -0.0012(16) -0.0007(14)
C25 0.0214(16) 0.0244(14) 0.0313(19) 0.0019(12) 0.0058(15) -0.0007(12)
C26 0.0266(18) 0.0255(15) 0.034(2) -0.0018(13) 0.0059(16) -0.0009(13)
C27 0.0283(19) 0.0254(15) 0.041(2) -0.0008(14) 0.0082(16) -0.0064(13)
C28 0.032(2) 0.0360(17) 0.042(2) -0.0023(16) 0.0114(17) -0.0079(16)
C29 0.039(2) 0.0408(19) 0.030(2) 0.0004(15) 0.0086(18) -0.0080(17)
C30 0.0306(19) 0.0351(16) 0.0273(19) -0.0050(14) 0.0052(16) -0.0069(15)

loop_
_atom_type_symbol
_atom_type_description
_atom_type_scat_dispersion_real
_atom_type_scat_dispersion_imag
_atom_type_scat_source
C C 0.0181 0.0091 'International Tables Vol C Tables 4.2.6.8 and 6.1.1.4'
H H 0 0 'International Tables Vol C Tables 4.2.6.8 and 6.1.1.4'
Mo Mo -0.0483 2.7339 'International Tables Vol C Tables 4.2.6.8 and 6.1.1.4'
N N 0.0311 0.018 'International Tables Vol C Tables 4.2.6.8 and 6.1.1.4'
O O 0.0492 0.0322 'International Tables Vol C Tables 4.2.6.8 and 6.1.1.4'
P P 0.2955 0.4335 'International Tables Vol C Tables 4.2.6.8 and 6.1.1.4'

loop_
_geom_angle_atom_site_label_1
_geom_angle_atom_site_label_2
_geom_angle_atom_site_label_3
_geom_angle
N2 Mo1 C12 92.98(13)
N2 Mo1 C6 97.15(14)
C12 Mo1 C6 86.80(13)
N2 Mo1 C5 89.64(13)
C12 Mo1 C5 121.33(13)
C6 Mo1 C5 34.94(13)
N2 Mo1 C4 115.98(13)
C12 Mo1 C4 135.02(13)
C6 Mo1 C4 57.54(12)
C5 Mo1 C4 34.48(12)
N2 Mo1 C2 130.40(13)
C12 Mo1 C2 78.24(12)
C6 Mo1 C2 34.45(13)
C5 Mo1 C2 57.24(13)
C4 Mo1 C2 56.79(12)
N2 Mo1 P1 97.54(10)
C12 Mo1 P1 81.30(10)
C6 Mo1 P1 161.52(10)
C5 Mo1 P1 156.01(9)
C4 Mo1 P1 124.15(9)
C2 Mo1 P1 128.19(9)
N2 Mo1 C3 146.73(13)
C12 Mo1 C3 104.91(13)
C6 Mo1 C3 57.08(12)
C5 Mo1 C3 57.12(12)
C4 Mo1 C3 34.28(13)
C2 Mo1 C3 33.81(12)
P1 Mo1 C3 112.55(9)
N2 Mo1 Mo2 94.30(9)
C12 Mo1 Mo2 133.78(9)
C6 Mo1 Mo2 137.06(8)
C5 Mo1 Mo2 104.31(9)
C4 Mo1 Mo2 80.27(9)
C2 Mo1 Mo2 126.84(8)
P1 Mo1 Mo2 52.50(2)
C3 Mo1 Mo2 93.13(9)
N1 Mo2 C1 87.02(14)
N1 Mo2 C11 123.73(12)
C1 Mo2 C11 85.85(15)
N1 Mo2 C7 97.85(12)
C1 Mo2 C7 108.74(14)
C11 Mo2 C7 34.98(13)
N1 Mo2 C10 155.73(12)
C1 Mo2 C10 99.87(15)
C11 Mo2 C10 35.20(12)
C7 Mo2 C10 57.88(12)
N1 Mo2 C8 103.56(13)
C1 Mo2 C8 142.42(14)
C11 Mo2 C8 58.10(13)
C7 Mo2 C8 34.81(13)
C10 Mo2 C8 57.49(12)
N1 Mo2 C9 135.03(14)
C1 Mo2 C9 134.39(15)
C11 Mo2 C9 58.26(13)
C7 Mo2 C9 57.76(13)
C10 Mo2 C9 34.66(13)
C8 Mo2 C9 34.42(12)
N1 Mo2 P1 99.78(9)
C1 Mo2 P1 76.83(10)
C11 Mo2 P1 132.16(9)
C7 Mo2 P1 161.79(9)
C10 Mo2 P1 104.45(9)
C8 Mo2 P1 134.32(9)
C9 Mo2 P1 105.63(9)
N1 Mo2 Mo1 85.25(9)
C1 Mo2 Mo1 122.94(10)
C11 Mo2 Mo1 142.02(9)
C7 Mo2 Mo1 128.33(10)
C10 Mo2 Mo1 109.47(9)
C8 Mo2 Mo1 94.11(9)
C9 Mo2 Mo1 84.05(9)
P1 Mo2 Mo1 49.34(2)
C25 P1 C19 102.62(16)
C25 P1 Mo1 121.51(11)
C19 P1 Mo1 123.75(12)
C25 P1 Mo2 114.51(11)
C19 P1 Mo2 115.16(10)
Mo1 P1 Mo2 78.16(3)
O1 N1 Mo2 173.3(3)
O2 N2 Mo1 167.5(3)
O3 C1 Mo2 175.7(3)
C3 C2 C6 108.6(3)
C3 C2 Mo1 73.8(2)
C6 C2 Mo1 71.2(2)
C3 C2 H2 125.7
C6 C2 H2 125.7
Mo1 C2 H2 121
C2 C3 C4 107.8(3)
C2 C3 Mo1 72.39(19)
C4 C3 Mo1 71.7(2)
C2 C3 H3 126.1
C4 C3 H3 126.1
Mo1 C3 H3 121.5
C5 C4 C3 108.1(3)
C5 C4 Mo1 71.94(19)
C3 C4 Mo1 73.97(19)
C5 C4 H4 126
C3 C4 H4 126
Mo1 C4 H4 119.9
C4 C5 C6 107.7(3)
C4 C5 Mo1 73.6(2)
C6 C5 Mo1 72.2(2)
C4 C5 H5 126.1
C6 C5 H5 126.1
Mo1 C5 H5 120
C2 C6 C5 107.7(3)
C2 C6 Mo1 74.4(2)
C5 C6 Mo1 72.9(2)
C2 C6 H6 126.2
C5 C6 H6 126.2
Mo1 C6 H6 118.5
C8 C7 C11 108.4(3)
C8 C7 Mo2 73.3(2)
C11 C7 Mo2 72.3(2)
C8 C7 H7 125.8
C11 C7 H7 125.8
Mo2 C7 H7 120.4
C9 C8 C7 108.3(3)
C9 C8 Mo2 73.0(2)
C7 C8 Mo2 71.9(2)
C9 C8 H8 125.8
C7 C8 H8 125.8
Mo2 C8 H8 120.9
C8 C9 C10 107.7(3)
C8 C9 Mo2 72.6(2)
C10 C9 Mo2 71.9(2)
C8 C9 H9 126.1
C10 C9 H9 126.1
Mo2 C9 H9 121.2
C9 C10 C11 108.6(3)
C9 C10 Mo2 73.5(2)
C11 C10 Mo2 72.12(19)
C9 C10 H10 125.7
C11 C10 H10 125.7
Mo2 C10 H10 120.5
C7 C11 C10 107.0(3)
C7 C11 Mo2 72.7(2)
C10 C11 Mo2 72.7(2)
C7 C11 H11 126.5
C10 C11 H11 126.5
Mo2 C11 H11 120
C13 C12 Mo1 115.6(2)
C13 C12 H12A 108.4
Mo1 C12 H12A 108.4
C13 C12 H12B 108.4
Mo1 C12 H12B 108.4
H12A C12 H12B 107.4
C18 C13 C14 117.0(3)
C18 C13 C12 121.1(3)
C14 C13 C12 121.9(3)
C15 C14 C13 121.9(3)
C15 C14 H14 119.1
C13 C14 H14 119.1
C14 C15 C16 120.6(4)
C14 C15 H15 119.7
C16 C15 H15 119.7
C15 C16 C17 118.3(4)
C15 C16 H16 120.8
C17 C16 H16 120.8
C18 C17 C16 121.1(4)
C18 C17 H17 119.5
C16 C17 H17 119.5
C17 C18 C13 121.1(4)
C17 C18 H18 119.5
C13 C18 H18 119.5
C20 C19 C24 110.1(3)
C20 C19 P1 111.3(3)
C24 C19 P1 113.6(2)
C20 C19 H19 107.2
C24 C19 H19 107.2
P1 C19 H19 107.2
C21 C20 C19 111.7(3)
C21 C20 H20A 109.3
C19 C20 H20A 109.3
C21 C20 H20B 109.3
C19 C20 H20B 109.3
H20A C20 H20B 107.9
C22 C21 C20 111.5(3)
C22 C21 H21A 109.3
C20 C21 H21A 109.3
C22 C21 H21B 109.3
C20 C21 H21B 109.3
H21A C21 H21B 108
C21 C22 C23 110.6(3)
C21 C22 H22A 109.5
C23 C22 H22A 109.5
C21 C22 H22B 109.5
C23 C22 H22B 109.5
H22A C22 H22B 108.1
C24 C23 C22 112.2(3)
C24 C23 H23A 109.2
C22 C23 H23A 109.2
C24 C23 H23B 109.2
C22 C23 H23B 109.2
H23A C23 H23B 107.9
C23 C24 C19 110.8(3)
C23 C24 H24A 109.5
C19 C24 H24A 109.5
C23 C24 H24B 109.5
C19 C24 H24B 109.5
H24A C24 H24B 108.1
C26 C25 C30 112.0(3)
C26 C25 P1 113.6(2)
C30 C25 P1 111.0(2)
C26 C25 H25 106.6
C30 C25 H25 106.6
P1 C25 H25 106.6
C25 C26 C27 112.1(3)
C25 C26 H26A 109.2
C27 C26 H26A 109.2
C25 C26 H26B 109.2
C27 C26 H26B 109.2
H26A C26 H26B 107.9
C28 C27 C26 112.0(3)
C28 C27 H27A 109.2
C26 C27 H27A 109.2
C28 C27 H27B 109.2
C26 C27 H27B 109.2
H27A C27 H27B 107.9
C27 C28 C29 111.0(3)
C27 C28 H28A 109.4
C29 C28 H28A 109.4
C27 C28 H28B 109.4
C29 C28 H28B 109.4
H28A C28 H28B 108
C28 C29 C30 110.9(3)
C28 C29 H29A 109.5
C30 C29 H29A 109.5
C28 C29 H29B 109.5
C30 C29 H29B 109.5
H29A C29 H29B 108
C25 C30 C29 112.0(3)
C25 C30 H30A 109.2
C29 C30 H30A 109.2
C25 C30 H30B 109.2
C29 C30 H30B 109.2
H30A C30 H30B 107.9

loop_
_geom_bond_atom_site_label_1
_geom_bond_atom_site_label_2
_geom_bond_distance
Mo1 N2 1.775(3)
Mo1 C12 2.272(3)
Mo1 C6 2.348(4)
Mo1 C5 2.358(4)
Mo1 C4 2.379(3)
Mo1 C2 2.389(3)
Mo1 P1 2.4022(9)
Mo1 C3 2.408(3)
Mo1 Mo2 3.0993(4)
Mo2 N1 1.797(3)
Mo2 C1 1.976(4)
Mo2 C11 2.356(3)
Mo2 C7 2.361(4)
Mo2 C10 2.363(3)
Mo2 C8 2.378(3)
Mo2 C9 2.384(4)
Mo2 P1 2.5125(8)
P1 C25 1.872(3)
P1 C19 1.874(3)
N1 O1 1.197(4)
N2 O2 1.201(4)
O3 C1 1.144(5)
C2 C3 1.395(5)
C2 C6 1.404(5)
C2 H2 0.93
C3 C4 1.411(5)
C3 H3 0.93
C4 C5 1.404(5)
C4 H4 0.93
C5 C6 1.413(5)
C5 H5 0.93
C6 H6 0.93
C7 C8 1.417(5)
C7 C11 1.417(5)
C7 H7 0.93
C8 C9 1.409(5)
C8 H8 0.93
C9 C10 1.414(6)
C9 H9 0.93
C10 C11 1.427(5)
C10 H10 0.93
C11 H11 0.93
C12 C13 1.483(5)
C12 H12A 0.97
C12 H12B 0.97
C13 C18 1.400(5)
C13 C14 1.404(5)
C14 C15 1.374(5)
C14 H14 0.93
C15 C16 1.384(6)
C15 H15 0.93
C16 C17 1.398(6)
C16 H16 0.93
C17 C18 1.375(6)
C17 H17 0.93
C18 H18 0.93
C19 C20 1.531(5)
C19 C24 1.541(5)
C19 H19 0.98
C20 C21 1.523(5)
C20 H20A 0.97
C20 H20B 0.97
C21 C22 1.515(5)
C21 H21A 0.97
C21 H21B 0.97
C22 C23 1.537(5)
C22 H22A 0.97
C22 H22B 0.97
C23 C24 1.530(5)
C23 H23A 0.97
C23 H23B 0.97
C24 H24A 0.97
C24 H24B 0.97
C25 C26 1.525(5)
C25 C30 1.529(5)
C25 H25 0.98
C26 C27 1.545(5)
C26 H26A 0.97
C26 H26B 0.97
C27 C28 1.514(6)
C27 H27A 0.97
C27 H27B 0.97
C28 C29 1.523(5)
C28 H28A 0.97
C28 H28B 0.97
C29 C30 1.532(5)
C29 H29A 0.97
C29 H29B 0.97
C30 H30A 0.97
C30 H30B 0.97
